data_2108785
loop_
_publ_author_name
'May, N\'ora Veronika'
'Nys, Kevin'
'Ching, H. Y. Vincent'
'Bereczki, Laura'
'Holczbauer, Tam\'as'
'Di Marco, Valerio B.'
'Bombicz, Petra'

_publ_section_title
;
 Crystal structures of zinc(II) complexes with
 \b-hydroxypyridinecarboxylate ligands: examples of structure-directing
 effects used in inorganic crystal engineering
;
_journal_coeditor_code LO5086
_journal_issue 2
_journal_name_full 'Acta Crystallographica Section B'
_journal_page_first
;
;
_journal_paper_doi 10.1107/S2052520621000299
_journal_volume 77
_journal_year 2021
_chemical_formula_iupac '[Zn (C8 H8 N1 O3)2 (H2 O1)], 2H2 O'
_chemical_formula_moiety 'C16 H18 N2 O7 Zn, 2(H2 O)'
_chemical_formula_sum 'C16 H22 N2 O9 Zn'
_chemical_formula_weight 451.72
_chemical_name_systematic
;
Aquabis(1,5-dimethyl-4-oxidopyridinium-3-carboxylato)zinc(II) dihydrate
;
_space_group_crystal_system monoclinic
_space_group_IT_number 15
_space_group_name_Hall '-C 2yc'
_space_group_name_H-M_alt 'C 1 2/c 1'
_atom_sites_solution_hydrogens mixed
_atom_sites_solution_primary difmap
_atom_sites_solution_secondary difmap
_audit_creation_method SHELXL-2018/3
_cell_angle_alpha 90
_cell_angle_beta 108.4350(10)
_cell_angle_gamma 90
_cell_formula_units_Z 4
_cell_length_a 10.8962(4)
_cell_length_b 10.3334(3)
_cell_length_c 16.6916(7)
_cell_measurement_reflns_used 33447
_cell_measurement_temperature 103(2)
_cell_measurement_theta_max 27.49
_cell_measurement_theta_min 3.32
_cell_volume 1782.94(11)
_computing_cell_refinement 'CrystalClear (Rigaku/MSC Inc., 2005)'
_computing_data_collection 'CrystalClear (Rigaku/MSC Inc., 2005)'
_computing_data_reduction 'CrystalClear (Rigaku/MSC Inc., 2005)'
_computing_molecular_graphics 'Mercury (Macrae et al., 2020)'
_computing_publication_material 'PLATON (Spek, 2020) and publCIF (Westrip, 2010)'
_computing_structure_refinement 'SHELXL2014 (Sheldrick, 2015b)'
_computing_structure_solution 'SIR2014 (Burla et al., 2015)'
_diffrn_ambient_temperature 103(2)
_diffrn_detector_area_resol_mean 10.0000
_diffrn_measured_fraction_theta_full 0.998
_diffrn_measured_fraction_theta_max 0.998
_diffrn_measurement_details
;
 scan:  N=1,PHI=180.0,CHI=40.0,OMEGA=20.0,220.0,5.0,COUPLE=0.00                
 scan:  N=2,PHI=0.0,CHI=0.0,OMEGA=20.0,220.0,5.0,COUPLE=0.00                   
 scan:  N=3,PHI=90.0,CHI=15.0,OMEGA=20.0,220.0,5.0,COUPLE=0.00                 
 scan:  N=4,PHI=90.0,CHI=30.0,OMEGA=20.0,220.0,5.0,COUPLE=0.00                 
 scan:  N=5,PHI=0.0,CHI=15.0,OMEGA=20.0,220.0,5.0,COUPLE=0.00                  
 Orientation Matrix:
    UB11 -0.0710 UB12  0.0614 UB13 -0.0002
    UB21  0.0371 UB22  0.0064 UB23  0.0629
    UB31  0.0553 UB32  0.0745 UB33 -0.0053
    Matrix type: 'd*Trek'
;
_diffrn_measurement_device 'Rigaku R-AXIS RAPID'
_diffrn_measurement_method dtprofit.ref
_diffrn_radiation_detector RX
_diffrn_radiation_monochromator 'Graphite Monochromator'
_diffrn_radiation_source 'Sealed Tube'
_diffrn_radiation_type MoK\a
_diffrn_radiation_wavelength 0.71073
_diffrn_reflns_av_R_equivalents 0.0459
_diffrn_reflns_av_unetI/netI 0.0132
_diffrn_reflns_Laue_measured_fraction_full 0.998
_diffrn_reflns_Laue_measured_fraction_max 0.998
_diffrn_reflns_limit_h_max 14
_diffrn_reflns_limit_h_min -14
_diffrn_reflns_limit_k_max 13
_diffrn_reflns_limit_k_min -13
_diffrn_reflns_limit_l_max 21
_diffrn_reflns_limit_l_min -21
_diffrn_reflns_number 35961
_diffrn_reflns_point_group_measured_fraction_full 0.998
_diffrn_reflns_point_group_measured_fraction_max 0.998
_diffrn_reflns_theta_full 25.242
_diffrn_reflns_theta_max 27.468
_diffrn_reflns_theta_min 3.321
_diffrn_source_current 40.0000
_diffrn_source_power 2.0000
_diffrn_source_voltage 50.0000
_exptl_absorpt_coefficient_mu 1.433
_exptl_absorpt_correction_T_max 0.7645
_exptl_absorpt_correction_T_min 0.3964
_exptl_absorpt_correction_type numerical
_exptl_absorpt_process_details
;
(NUMABS; Higashi, 2002)
;
_exptl_crystal_colour Colorless
_exptl_crystal_density_diffrn 1.683
_exptl_crystal_description Block
_exptl_crystal_F_000 936
_exptl_crystal_size_max 0.500
_exptl_crystal_size_mid 0.500
_exptl_crystal_size_min 0.300
_refine_diff_density_max 0.584
_refine_diff_density_min -0.370
_refine_diff_density_rms 0.121
_refine_ls_extinction_method none
_refine_ls_goodness_of_fit_ref 1.186
_refine_ls_hydrogen_treatment mixed
_refine_ls_matrix_type full
_refine_ls_number_parameters 142
_refine_ls_number_reflns 2046
_refine_ls_number_restraints 0
_refine_ls_restrained_S_all 1.186
_refine_ls_R_factor_all 0.0284
_refine_ls_R_factor_gt 0.0280
_refine_ls_shift/su_max 0.001
_refine_ls_shift/su_mean 0.000
_refine_ls_structure_factor_coef Fsqd
_refine_ls_weighting_details 'w=1/[\s^2^(Fo^2^)+(0.0435P)^2^+1.7820P] where P=(Fo^2^+2Fc^2^)/3'
_refine_ls_weighting_scheme calc
_refine_ls_wR_factor_gt 0.0743
_refine_ls_wR_factor_ref 0.0746
_reflns_Friedel_coverage 0.000
_reflns_number_gt 2020
_reflns_number_total 2046
_reflns_threshold_expression 'I > 2\s(I)'
_cod_data_source_file lo5086sup1.cif
_cod_data_source_block 3
_cod_original_sg_symbol_H-M 'C 2/c'
_cod_database_code 2108785
_publcif_datablock.id {85b2cc6f-504a-4a75-b3aa-e20a7e1dbb15}

_shelx_shelxl_version_number 2018/3
_shelx_space_group_comment
;
The symmetry employed for this shelxl refinement is uniquely defined
by the following loop, which should always be used as a source of
symmetry information in preference to the above space-group names.
They are only intended as comments.
;
_shelx_estimated_absorpt_t_min 0.534
_shelx_estimated_absorpt_t_max 0.673

loop_
_space_group_symop_operation_xyz
'x, y, z'
'-x, y, -z+1/2'
'x+1/2, y+1/2, z'
'-x+1/2, y+1/2, -z+1/2'
'-x, -y, -z'
'x, -y, z-1/2'
'-x+1/2, -y+1/2, -z'
'x+1/2, -y+1/2, z-1/2'

loop_
_atom_site_label
_atom_site_type_symbol
_atom_site_fract_x
_atom_site_fract_y
_atom_site_fract_z
_atom_site_U_iso_or_equiv
_atom_site_adp_type
_atom_site_occupancy
_atom_site_site_symmetry_order
_atom_site_calc_flag
_atom_site_refinement_flags_posn
_atom_site_refinement_flags_adp
_atom_site_refinement_flags_occupancy
_atom_site_disorder_assembly
_atom_site_disorder_group
Zn1 Zn 0.000000 0.41548(2) 0.250000 0.01159(10) Uani 1 2 d S T P . .
O2 O 0.19583(11) 0.40404(11) 0.29303(7) 0.0149(2) Uani 1 1 d . . . . .
O3 O -0.00137(10) 0.34583(11) 0.36146(6) 0.0146(2) Uani 1 1 d . . . . .
O1 O 0.37464(12) 0.48872(13) 0.38217(7) 0.0213(3) Uani 1 1 d . . . . .
O4 O 0.000000 0.60948(18) 0.250000 0.0227(4) Uani 1 2 d S T P . .
N1 N 0.26875(13) 0.42083(12) 0.58987(8) 0.0131(3) Uani 1 1 d . . . . .
C7 C 0.26682(15) 0.43926(15) 0.36720(9) 0.0131(3) Uani 1 1 d . . . . .
C9 C -0.06920(15) 0.28828(15) 0.50555(9) 0.0163(3) Uani 1 1 d . . . . .
H9A H -0.076665 0.285704 0.562523 0.024 Uiso 1 1 calc R U . . .
H9B H -0.075766 0.200245 0.482752 0.024 Uiso 1 1 calc R U . . .
H9C H -0.138962 0.341620 0.469005 0.024 Uiso 1 1 calc R U . . .
C5 C 0.21449(15) 0.41641(13) 0.43984(10) 0.0118(3) Uani 1 1 d . . . . .
C3 C 0.05917(14) 0.34542(14) 0.50921(9) 0.0125(3) Uani 1 1 d . . . . .
C2 C 0.14950(15) 0.37390(14) 0.58465(9) 0.0131(3) Uani 1 1 d . . . . .
H2 H 0.128740 0.360628 0.635192 0.016 Uiso 1 1 calc R U . . .
C6 C 0.30029(15) 0.43978(14) 0.51938(9) 0.0123(3) Uani 1 1 d . . . . .
H6 H 0.384578 0.470345 0.524271 0.015 Uiso 1 1 calc R U . . .
C4 C 0.08748(14) 0.36876(14) 0.43157(9) 0.0118(3) Uani 1 1 d . . . . .
C8 C 0.36518(15) 0.44214(17) 0.67369(9) 0.0168(3) Uani 1 1 d . . . . .
H8A H 0.401536 0.358807 0.697894 0.025 Uiso 1 1 calc R U . . .
H8B H 0.323394 0.483883 0.711000 0.025 Uiso 1 1 calc R U . . .
H8C H 0.434604 0.497868 0.667821 0.025 Uiso 1 1 calc R U . . .
O5 O 0.28239(12) 0.23918(14) 0.19358(8) 0.0236(3) Uani 1 1 d . . . . .
H5W H 0.262(2) 0.291(3) 0.2210(17) 0.032(6) Uiso 1 1 d . . . . .
H5O H 0.220(3) 0.200(3) 0.1681(17) 0.031(6) Uiso 1 1 d . . . . .
H4W H 0.063(2) 0.653(3) 0.2661(15) 0.031(6) Uiso 1 1 d . . . . .

loop_
_atom_site_aniso_label
_atom_site_aniso_U_11
_atom_site_aniso_U_22
_atom_site_aniso_U_33
_atom_site_aniso_U_23
_atom_site_aniso_U_13
_atom_site_aniso_U_12
Zn1 0.01151(15) 0.01480(15) 0.00814(14) 0.000 0.00264(10) 0.000
O2 0.0124(5) 0.0227(6) 0.0098(5) -0.0006(4) 0.0034(4) 0.0011(4)
O3 0.0132(5) 0.0197(5) 0.0100(5) 0.0009(4) 0.0025(4) -0.0019(4)
O1 0.0167(6) 0.0336(7) 0.0142(5) -0.0002(4) 0.0055(4) -0.0075(5)
O4 0.0135(8) 0.0151(8) 0.0354(10) 0.000 0.0018(7) 0.000
N1 0.0135(6) 0.0155(6) 0.0092(6) -0.0004(4) 0.0021(5) 0.0020(4)
C7 0.0140(7) 0.0145(6) 0.0116(7) 0.0014(5) 0.0050(5) 0.0024(5)
C9 0.0154(7) 0.0202(8) 0.0146(7) 0.0006(5) 0.0066(6) -0.0020(6)
C5 0.0129(7) 0.0120(7) 0.0105(7) 0.0001(4) 0.0037(6) 0.0019(5)
C3 0.0133(7) 0.0128(6) 0.0122(6) 0.0011(5) 0.0051(5) 0.0020(5)
C2 0.0147(7) 0.0146(7) 0.0115(6) 0.0009(5) 0.0062(5) 0.0019(6)
C6 0.0126(7) 0.0125(6) 0.0121(7) -0.0008(5) 0.0045(5) 0.0004(5)
C4 0.0143(7) 0.0106(6) 0.0107(6) 0.0008(5) 0.0042(5) 0.0022(5)
C8 0.0162(7) 0.0228(7) 0.0093(7) -0.0021(6) 0.0010(6) 0.0001(6)
O5 0.0171(6) 0.0270(7) 0.0245(6) -0.0072(5) 0.0034(5) 0.0050(5)

loop_
_atom_type_symbol
_atom_type_description
_atom_type_scat_dispersion_real
_atom_type_scat_dispersion_imag
_atom_type_scat_source
C C 0.0033 0.0016 'International Tables Vol C Tables 4.2.6.8 and 6.1.1.4'
H H 0.0000 0.0000 'International Tables Vol C Tables 4.2.6.8 and 6.1.1.4'
O O 0.0106 0.0060 'International Tables Vol C Tables 4.2.6.8 and 6.1.1.4'
Zn Zn 0.2839 1.4301 'International Tables Vol C Tables 4.2.6.8 and 6.1.1.4'
N N 0.0061 0.0033 'International Tables Vol C Tables 4.2.6.8 and 6.1.1.4'

loop_
_geom_angle_atom_site_label_1
_geom_angle_atom_site_label_2
_geom_angle_atom_site_label_3
_geom_angle
_geom_angle_site_symmetry_1
_geom_angle_site_symmetry_3
_geom_angle_publ_flag
O3 Zn1 O3 137.80(6) . 2 ?
O3 Zn1 O4 111.10(3) . . ?
O3 Zn1 O4 111.10(3) 2 . ?
O3 Zn1 O2 89.54(4) . 2 ?
O3 Zn1 O2 88.05(4) 2 2 ?
O4 Zn1 O2 93.34(3) . 2 ?
O3 Zn1 O2 88.05(4) . . ?
O3 Zn1 O2 89.54(4) 2 . ?
O4 Zn1 O2 93.34(3) . . ?
O2 Zn1 O2 173.31(7) 2 . ?
C7 O2 Zn1 124.68(10) . . ?
C4 O3 Zn1 123.83(10) . . ?
Zn1 O4 H4W 124.2(18) . . ?
Zn1 O4 H4W 124.2(19) . 2 ?
H4W O4 H4W 112(4) . 2 ?
C6 N1 C2 119.96(13) . . ?
C6 N1 C8 120.45(14) . . ?
C2 N1 C8 119.46(13) . . ?
O1 C7 O2 123.82(14) . . ?
O1 C7 C5 118.63(14) . . ?
O2 C7 C5 117.55(14) . . ?
C3 C9 H9A 109.5 . . ?
C3 C9 H9B 109.5 . . ?
H9A C9 H9B 109.5 . . ?
C3 C9 H9C 109.5 . . ?
H9A C9 H9C 109.5 . . ?
H9B C9 H9C 109.5 . . ?
C6 C5 C4 119.44(14) . . ?
C6 C5 C7 115.52(14) . . ?
C4 C5 C7 124.99(14) . . ?
C2 C3 C4 119.76(14) . . ?
C2 C3 C9 120.91(13) . . ?
C4 C3 C9 119.33(13) . . ?
C3 C2 N1 122.08(13) . . ?
C3 C2 H2 119.0 . . ?
N1 C2 H2 119.0 . . ?
N1 C6 C5 122.31(14) . . ?
N1 C6 H6 118.8 . . ?
C5 C6 H6 118.8 . . ?
O3 C4 C5 125.31(13) . . ?
O3 C4 C3 118.29(13) . . ?
C5 C4 C3 116.39(13) . . ?
N1 C8 H8A 109.5 . . ?
N1 C8 H8B 109.5 . . ?
H8A C8 H8B 109.5 . . ?
N1 C8 H8C 109.5 . . ?
H8A C8 H8C 109.5 . . ?
H8B C8 H8C 109.5 . . ?
H5W O5 H5O 108(3) . . ?

loop_
_geom_bond_atom_site_label_1
_geom_bond_atom_site_label_2
_geom_bond_distance
_geom_bond_site_symmetry_2
_geom_bond_publ_flag
Zn1 O3 1.9993(10) . ?
Zn1 O3 1.9993(10) 2 ?
Zn1 O4 2.0046(19) . ?
Zn1 O2 2.0282(12) 2 ?
Zn1 O2 2.0282(12) . ?
O2 C7 1.2875(19) . ?
O3 C4 1.2831(18) . ?
O1 C7 1.232(2) . ?
O4 H4W 0.79(2) . ?
O4 H4W 0.79(2) 2 ?
N1 C6 1.340(2) . ?
N1 C2 1.364(2) . ?
N1 C8 1.4766(19) . ?
C7 C5 1.513(2) . ?
C9 C3 1.502(2) . ?
C9 H9A 0.9800 . ?
C9 H9B 0.9800 . ?
C9 H9C 0.9800 . ?
C5 C6 1.382(2) . ?
C5 C4 1.434(2) . ?
C3 C2 1.363(2) . ?
C3 C4 1.4440(19) . ?
C2 H2 0.9500 . ?
C6 H6 0.9500 . ?
C8 H8A 0.9800 . ?
C8 H8B 0.9800 . ?
C8 H8C 0.9800 . ?
O5 H5W 0.78(3) . ?
O5 H5O 0.79(3) . ?

_cod_database_fobs_code 2108785
